data_9004132
loop_
_publ_author_name
'Hawthorne, F. C.'

_publ_section_title
;
 The crystal chemistry of the amphiboles.
 VIII. The crystal structure and site chemistry of fluor-riebeckite
;
_journal_name_full 'The Canadian Mineralogist'
_journal_page_first 187
_journal_page_last 194
_journal_volume 16
_journal_year 1978
_chemical_compound_source 'Pikes Peak, Colorado, USA'
_chemical_formula_sum
;Al0.354 Ca0.014 F1.253 Fe4.36 H0.892 K0.29 Li0.344 Mn0.182 Na2.024 O22.892
 Si7.76
;
_chemical_name_mineral Riebeckite
_space_group_IT_number 12
_symmetry_space_group_name_Hall '-C 2y'
_symmetry_space_group_name_H-M 'C 1 2/m 1'
_cell_angle_alpha 90
_cell_angle_beta 103.68
_cell_angle_gamma 90
_cell_formula_units_Z 2
_cell_length_a 9.811
_cell_length_b 18.013
_cell_length_c 5.326
_cell_volume 914.539
_database_code_amcsd 0005155
_exptl_crystal_density_diffrn 3.387
_cod_original_formula_sum 'Na2.024 K.29 Ca.014 Li.344 Mn.182 Fe4.36 Al.354 Si7.76 O22.892 F1.253 H.892'
_cod_database_code 9004132

loop_
_space_group_symop_operation_xyz
x,y,z
1/2+x,1/2+y,z
x,-y,z
1/2+x,1/2-y,z
-x,y,-z
1/2-x,1/2+y,-z
-x,-y,-z
1/2-x,1/2-y,-z

loop_
_atom_site_aniso_label
_atom_site_aniso_U_11
_atom_site_aniso_U_22
_atom_site_aniso_U_33
_atom_site_aniso_U_12
_atom_site_aniso_U_13
_atom_site_aniso_U_23
NaM4 0.02159 0.01299 0.02035 0.00000 0.01422 0.00000
CaM4 0.02159 0.01299 0.02035 0.00000 0.01422 0.00000
LiM3 0.01160 0.00723 0.00764 0.00000 0.00190 0.00000
MnM3 0.01160 0.00723 0.00764 0.00000 0.00190 0.00000
Fe2+M3 0.01160 0.00723 0.00764 0.00000 0.00190 0.00000
Fe2+M1 0.00953 0.00756 0.00712 0.00000 0.00252 0.00000
Fe3+M1 0.00953 0.00756 0.00712 0.00000 0.00252 0.00000
LiM1 0.00953 0.00756 0.00712 0.00000 0.00252 0.00000
Fe3+M2 0.00548 0.00526 0.00524 0.00000 0.00180 0.00000
AlM2 0.00548 0.00526 0.00524 0.00000 0.00180 0.00000
Al1 0.00792 0.00526 0.00619 -0.00087 0.00210 -0.00024
Si1 0.00792 0.00526 0.00619 -0.00087 0.00210 -0.00024
Al2 0.00672 0.00658 0.00615 -0.00070 0.00207 -0.00024
Si2 0.00672 0.00658 0.00615 -0.00070 0.00207 -0.00024
O1 0.00994 0.01003 0.00714 0.00009 0.00285 0.00005
O2 0.00640 0.00986 0.00974 -0.00139 0.00162 -0.00085
O-H3 0.01363 0.01101 0.01247 0.00000 0.00465 0.00000
F3 0.01363 0.01101 0.01247 0.00000 0.00465 0.00000
O4 0.01335 0.01036 0.00962 -0.00304 0.00560 -0.00189
O5 0.01017 0.01331 0.00695 -0.00043 0.00285 0.00349
O6 0.00948 0.01331 0.00821 -0.00096 0.00247 -0.00458
O7 0.01202 0.00575 0.01339 0.00000 -0.00170 0.00000

loop_
_atom_site_label
_atom_site_fract_x
_atom_site_fract_y
_atom_site_fract_z
_atom_site_occupancy
_atom_site_U_iso_or_equiv
_atom_site_type_symbol
_atom_site_attached_hydrogens
NaAm 0.03870 0.50000 0.08330 0.01900 0.02115 Na 0
KAm 0.03870 0.50000 0.08330 0.14500 0.02115 K 0
NaM4 0.00000 0.27820 0.50000 0.99300 0.01672 Na 0
CaM4 0.00000 0.27820 0.50000 0.00700 0.01672 Ca 0
LiM3 0.00000 0.00000 0.00000 0.33600 0.00887 Li 0
MnM3 0.00000 0.00000 0.00000 0.18200 0.00887 Mn 0
Fe2+M3 0.00000 0.00000 0.00000 0.48200 0.00887 Fe 0
Fe2+M1 0.00000 0.09069 0.50000 0.93000 0.00798 Fe 0
Fe3+M1 0.00000 0.09069 0.50000 0.06600 0.00798 Fe 0
LiM1 0.00000 0.09069 0.50000 0.00400 0.00798 Li 0
Fe3+M2 0.00000 0.18262 0.00000 0.94300 0.00532 Fe 0
AlM2 0.00000 0.18262 0.00000 0.05700 0.00532 Al 0
Al1 0.27960 0.08585 0.29050 0.05000 0.00646 Al 0
Si1 0.27960 0.08585 0.29050 0.95000 0.00646 Si 0
Al2 0.29010 0.17057 0.80150 0.01000 0.00633 Al 0
Si2 0.29010 0.17057 0.80150 0.99000 0.00633 Si 0
O1 0.10980 0.09130 0.20470 1.00000 0.00887 O 0
O2 0.11950 0.17230 0.73780 1.00000 0.00874 O 0
O-H3 0.11180 0.00000 0.70950 0.44600 0.01216 O 1
F3 0.11180 0.00000 0.70950 0.62650 0.01216 F 0
O4 0.36560 0.24910 0.80130 1.00000 0.01064 O 0
O5 0.34910 0.12820 0.08140 1.00000 0.01001 O 0
O6 0.33990 0.12060 0.57780 1.00000 0.01026 O 0
O7 0.33250 0.00000 0.30040 1.00000 0.01127 O 0

loop_
_cod_changelog_entry_id
_cod_changelog_entry_author
_cod_changelog_entry_date
_cod_changelog_entry_text
1
;cod-tools version 3.8.0
Id: cif_guess_AMCSD_atom_types 9581 2023-05-17 12:35:41Z saulius
;
2023-05-18T11:37:56+03:00
;Derived atom types and hydrogen counts
from atom names that follow the AMCSD naming convention
(Wat == water, O-H == hydroxyl).
;
2
;cod-tools version 3.10.1
Id: cif_fix_AMCSD_aniso_labels 10200 2024-08-01 14:09:44Z saulius
;
2024-08-02T12:20:31+03:00
;Changed the following '_atom_site_aniso_label' values:
'OH3' -> 'O-H3'
;

loop_
_cod_related_entry_id
_cod_related_entry_database
_cod_related_entry_code
1 AMCSD 0005155
